data_7243508
loop_
_publ_author_name
'Xia, Shu-Mei'
'Yang, Zhi-Wen'
'Yao, Xiang-Yang'
'Chen, Kai-Hong'
'Qiu, Li-Qi'
'He, Liang-Nian'

_publ_section_title
;
 The synergistic copper/ppm Pd-catalyzed hydrocarboxylation of alkynes
 with formic acid as a CO surrogate as well as a hydrogen source: an
 alternative indirect utilization of CO2
;
_journal_issue 20
_journal_name_full 'Green Chemistry'
_journal_page_first 8089
_journal_page_last 8095
_journal_paper_doi 10.1039/D1GC02735B
_journal_volume 23
_journal_year 2021
_chemical_formula_moiety 'C17 H10 F6 O2'
_chemical_formula_sum 'C17 H10 F6 O2'
_chemical_formula_weight 360.25
_space_group_crystal_system monoclinic
_space_group_IT_number 14
_space_group_name_Hall '-P 2ybc'
_space_group_name_H-M_alt 'P 1 21/c 1'
_atom_sites_solution_hydrogens geom
_atom_sites_solution_primary dual
_audit_creation_date 2020-10-27
_audit_creation_method
;
Olex2 1.2
(compiled 2018.05.29 svn.r3508 for OlexSys, GUI svn.r5506)
;
_audit_update_record
;
2021-05-08 deposited with the CCDC.	2021-09-09 downloaded from the CCDC.
;
_cell_angle_alpha 90
_cell_angle_beta 96.429(6)
_cell_angle_gamma 90
_cell_formula_units_Z 4
_cell_length_a 5.5094(3)
_cell_length_b 15.2120(8)
_cell_length_c 18.2863(9)
_cell_measurement_reflns_used 3160
_cell_measurement_temperature 100.00(10)
_cell_measurement_theta_max 30.3280
_cell_measurement_theta_min 3.6760
_cell_volume 1522.92(14)
_computing_cell_refinement 'CrysAlisPro 1.171.40.84a (Rigaku OD, 2020)'
_computing_data_collection 'CrysAlisPro 1.171.40.84a (Rigaku OD, 2020)'
_computing_data_reduction 'CrysAlisPro 1.171.40.84a (Rigaku OD, 2020)'
_computing_molecular_graphics 'Olex2 (Dolomanov et al., 2009)'
_computing_publication_material 'Olex2 (Dolomanov et al., 2009)'
_computing_structure_refinement 'ShelXL (Sheldrick, 2015)'
_computing_structure_solution 'ShelXT (Sheldrick, 2015)'
_diffrn_ambient_environment N~2~
_diffrn_ambient_temperature 100.00(10)
_diffrn_detector 'Hybrid Pixel Array Detector'
_diffrn_detector_area_resol_mean 10.0000
_diffrn_measured_fraction_theta_full 0.993
_diffrn_measured_fraction_theta_max 0.874
_diffrn_measurement_details
;
List of Runs (angles in degrees, time in seconds):

  # Type    Start    End  Width  t~exp~   \w     \q     \k     \f   Frames
#--------------------------------------------------------------------------
  1  \w    -45.00  19.00   1.00    6.00    --    0.10 -77.00-120.00   64
  2  \w    -77.00 -22.00   1.00    6.00    --    0.10 -38.00-120.00   55
  3  \w      1.00  61.00   1.00    6.00    --    0.10  57.00   0.00   60
;
_diffrn_measurement_device 'four-circle diffractometer'
_diffrn_measurement_device_type 'XtaLAB AFC12 (RINC): Kappa single'
_diffrn_measurement_method '\w scans'
_diffrn_orient_matrix_type 'CrysAlisPro convention (1999,Acta A55,543-557)'
_diffrn_orient_matrix_UB_11 -0.0864257000
_diffrn_orient_matrix_UB_12 -0.0301265000
_diffrn_orient_matrix_UB_13 0.0116304000
_diffrn_orient_matrix_UB_21 -0.0241230000
_diffrn_orient_matrix_UB_22 -0.0160504000
_diffrn_orient_matrix_UB_23 -0.0364987000
_diffrn_orient_matrix_UB_31 0.0934654000
_diffrn_orient_matrix_UB_32 -0.0317846000
_diffrn_orient_matrix_UB_33 0.0074562000
_diffrn_radiation_monochromator mirror
_diffrn_radiation_probe x-ray
_diffrn_radiation_type MoK\a
_diffrn_radiation_wavelength 0.71073
_diffrn_reflns_av_R_equivalents 0.0294
_diffrn_reflns_av_unetI/netI 0.0371
_diffrn_reflns_Laue_measured_fraction_full 0.993
_diffrn_reflns_Laue_measured_fraction_max 0.874
_diffrn_reflns_limit_h_max 7
_diffrn_reflns_limit_h_min -7
_diffrn_reflns_limit_k_max 21
_diffrn_reflns_limit_k_min -21
_diffrn_reflns_limit_l_max 22
_diffrn_reflns_limit_l_min -26
_diffrn_reflns_number 10535
_diffrn_reflns_point_group_measured_fraction_full 0.993
_diffrn_reflns_point_group_measured_fraction_max 0.874
_diffrn_reflns_theta_full 25.242
_diffrn_reflns_theta_max 30.389
_diffrn_reflns_theta_min 3.621
_diffrn_source 'Rotating-anode X-ray tube (dual wavelength)'
_diffrn_source_type 'Rigaku (Mo) X-ray DW Source'
_exptl_absorpt_coefficient_mu 0.151
_exptl_absorpt_correction_T_max 1.00000
_exptl_absorpt_correction_T_min 0.83315
_exptl_absorpt_correction_type multi-scan
_exptl_absorpt_process_details
;
CrysAlisPro 1.171.40.84a (Rigaku Oxford Diffraction, 2020)
Empirical absorption correction using spherical harmonics,
implemented in SCALE3 ABSPACK scaling algorithm.
;
_exptl_crystal_colour 'dull light colourless'
_exptl_crystal_colour_lustre dull
_exptl_crystal_colour_modifier light
_exptl_crystal_colour_primary colourless
_exptl_crystal_density_diffrn 1.571
_exptl_crystal_description prism
_exptl_crystal_F_000 728
_exptl_crystal_size_max 0.22
_exptl_crystal_size_mid 0.15
_exptl_crystal_size_min 0.14
_refine_diff_density_max 0.373
_refine_diff_density_min -0.369
_refine_diff_density_rms 0.051
_refine_ls_extinction_method none
_refine_ls_goodness_of_fit_ref 1.073
_refine_ls_hydrogen_treatment constr
_refine_ls_matrix_type full
_refine_ls_number_parameters 227
_refine_ls_number_reflns 4010
_refine_ls_number_restraints 0
_refine_ls_restrained_S_all 1.073
_refine_ls_R_factor_all 0.0524
_refine_ls_R_factor_gt 0.0404
_refine_ls_shift/su_max 0.000
_refine_ls_shift/su_mean 0.000
_refine_ls_structure_factor_coef Fsqd
_refine_ls_weighting_details 'w=1/[\s^2^(Fo^2^)+(0.0424P)^2^+0.4759P] where P=(Fo^2^+2Fc^2^)/3'
_refine_ls_weighting_scheme calc
_refine_ls_wR_factor_gt 0.0977
_refine_ls_wR_factor_ref 0.1026
_reflns_Friedel_coverage 0.000
_reflns_number_gt 3229
_reflns_number_total 4010
_reflns_threshold_expression 'I > 2\s(I)'
_cod_data_source_file d1gc02735b2.cif
_cod_data_source_block 2010227289-1
_cod_depositor_comments 'Adding full bibliography for 7243507--7243508.cif.'
_cod_database_code 7243508
_shelx_shelxl_version_number 2018/3
_shelx_space_group_comment
;
The symmetry employed for this shelxl refinement is uniquely defined
by the following loop, which should always be used as a source of
symmetry information in preference to the above space-group names.
They are only intended as comments.
;
_shelx_estimated_absorpt_t_max 0.979
_shelx_estimated_absorpt_t_min 0.967
_reflns_odcompleteness_completeness 99.26
_reflns_odcompleteness_iscentric 1
_reflns_odcompleteness_theta 26.32
_olex2_refinement_description
;
1. Fixed Uiso
 At 1.2 times of:
  All C(H) groups
 At 1.5 times of:
  All O(H) groups
2.a Aromatic/amide H refined with riding coordinates:
 C00A(H00A), C00D(H00D), C00G(H00G), C00H(H00H), C00I(H00I), C00J(H00J),
 C00K(H00K), C00M(H00M), C00N(H00N)
2.b Idealised tetrahedral OH refined as rotating group:
 O004(H004)
;
_olex2_submission_special_instructions 'No special instructions were received'
_oxdiff_exptl_absorpt_empirical_details
;
Empirical correction (ABSPACK) includes:
- Absorption correction using spherical harmonics
- Frame scaling
;
_oxdiff_exptl_absorpt_empirical_full_max 1.268
_oxdiff_exptl_absorpt_empirical_full_min 0.842

loop_
_space_group_symop_operation_xyz
'x, y, z'
'-x, y+1/2, -z+1/2'
'-x, -y, -z'
'x, -y-1/2, z-1/2'

loop_
_atom_site_label
_atom_site_type_symbol
_atom_site_fract_x
_atom_site_fract_y
_atom_site_fract_z
_atom_site_U_iso_or_equiv
_atom_site_adp_type
_atom_site_occupancy
_atom_site_site_symmetry_order
_atom_site_calc_flag
_atom_site_refinement_flags_posn
_atom_site_refinement_flags_adp
_atom_site_refinement_flags_occupancy
_atom_site_disorder_assembly
_atom_site_disorder_group
F1 F 0.4261(2) 0.45111(6) 0.68098(5) 0.0443(3) Uani 1 1 d . . . . .
F2 F 0.3522(2) 0.52818(6) 0.58277(6) 0.0475(3) Uani 1 1 d . . . . .
F3 F 0.7207(2) 0.49500(7) 0.62282(6) 0.0500(3) Uani 1 1 d . . . . .
F4 F 1.28755(17) 0.38688(6) 0.25230(5) 0.0325(2) Uani 1 1 d . . . . .
F5 F 0.99128(18) 0.37637(8) 0.16781(5) 0.0461(3) Uani 1 1 d . . . . .
F6 F 1.2811(2) 0.28098(7) 0.17556(6) 0.0475(3) Uani 1 1 d . . . . .
O1 O 0.11012(17) 0.09659(6) 0.51633(5) 0.0213(2) Uani 1 1 d . . . . .
O2 O 0.24406(17) -0.00042(6) 0.43813(5) 0.0212(2) Uani 1 1 d . . . . .
H004 H 0.133223 -0.030326 0.451440 0.032 Uiso 1 1 calc GR . . . .
C1 C 0.2463(2) 0.07701(8) 0.47041(6) 0.0155(2) Uani 1 1 d . . . . .
C2 C 0.4238(2) 0.14157(8) 0.44582(6) 0.0153(2) Uani 1 1 d . . . . .
C3 C 0.5504(2) 0.12025(8) 0.38962(7) 0.0169(2) Uani 1 1 d . . . . .
H00D H 0.534319 0.062327 0.373549 0.020 Uiso 1 1 calc R . . . .
C4 C 0.7109(2) 0.17593(8) 0.35002(6) 0.0162(2) Uani 1 1 d . . . . .
C5 C 0.6894(2) 0.26766(9) 0.34627(7) 0.0198(3) Uani 1 1 d . . . . .
H00H H 0.578584 0.296181 0.372902 0.024 Uiso 1 1 calc R . . . .
C6 C 0.8317(2) 0.31618(9) 0.30325(7) 0.0208(3) Uani 1 1 d . . . . .
H00G H 0.815010 0.376973 0.300700 0.025 Uiso 1 1 calc R . . . .
C7 C 0.9998(2) 0.27412(9) 0.26383(6) 0.0186(2) Uani 1 1 d . . . . .
C8 C 1.0266(2) 0.18359(9) 0.26766(7) 0.0212(3) Uani 1 1 d . . . . .
H00M H 1.141409 0.155621 0.242157 0.025 Uiso 1 1 calc R . . . .
C9 C 0.8805(2) 0.13492(9) 0.30990(7) 0.0197(2) Uani 1 1 d . . . . .
H00I H 0.895866 0.074043 0.311500 0.024 Uiso 1 1 calc R . . . .
C10 C 1.1407(2) 0.32856(9) 0.21497(7) 0.0228(3) Uani 1 1 d . . . . .
C11 C 0.4409(2) 0.22580(8) 0.48744(6) 0.0153(2) Uani 1 1 d . . . . .
C12 C 0.6514(2) 0.24462(8) 0.53423(7) 0.0187(2) Uani 1 1 d . . . . .
H00A H 0.781425 0.205296 0.538280 0.022 Uiso 1 1 calc R . . . .
C13 C 0.6679(2) 0.32195(9) 0.57491(7) 0.0221(3) Uani 1 1 d . . . . .
H00K H 0.808062 0.334212 0.606487 0.026 Uiso 1 1 calc R . . . .
C14 C 0.4740(3) 0.38087(8) 0.56820(7) 0.0220(3) Uani 1 1 d . . . . .
C15 C 0.2642(2) 0.36319(9) 0.52167(8) 0.0241(3) Uani 1 1 d . . . . .
H00N H 0.135592 0.403126 0.517119 0.029 Uiso 1 1 calc R . . . .
C16 C 0.2472(2) 0.28542(9) 0.48186(7) 0.0206(3) Uani 1 1 d . . . . .
H00J H 0.105239 0.272868 0.451138 0.025 Uiso 1 1 calc R . . . .
C17 C 0.4932(3) 0.46349(9) 0.61324(8) 0.0310(3) Uani 1 1 d . . . . .

loop_
_atom_site_aniso_label
_atom_site_aniso_U_11
_atom_site_aniso_U_22
_atom_site_aniso_U_33
_atom_site_aniso_U_23
_atom_site_aniso_U_13
_atom_site_aniso_U_12
F1 0.0779(7) 0.0277(5) 0.0329(5) -0.0113(4) 0.0300(5) -0.0143(5)
F2 0.0773(8) 0.0157(4) 0.0528(6) -0.0061(4) 0.0216(6) 0.0049(5)
F3 0.0566(6) 0.0346(6) 0.0629(7) -0.0275(5) 0.0247(6) -0.0255(5)
F4 0.0366(5) 0.0314(5) 0.0303(4) -0.0005(4) 0.0071(4) -0.0149(4)
F5 0.0400(5) 0.0666(7) 0.0312(5) 0.0292(5) 0.0014(4) -0.0044(5)
F6 0.0704(7) 0.0305(5) 0.0509(6) -0.0073(4) 0.0475(6) -0.0077(5)
O1 0.0250(4) 0.0162(4) 0.0245(4) -0.0040(3) 0.0103(4) -0.0051(4)
O2 0.0258(5) 0.0142(4) 0.0250(4) -0.0044(4) 0.0096(4) -0.0063(3)
C1 0.0173(5) 0.0137(5) 0.0150(5) 0.0001(4) 0.0003(4) -0.0009(4)
C2 0.0159(5) 0.0133(5) 0.0164(5) 0.0003(4) 0.0000(4) -0.0014(4)
C3 0.0196(5) 0.0138(5) 0.0171(5) 0.0000(4) 0.0014(4) -0.0008(4)
C4 0.0171(5) 0.0175(6) 0.0139(5) 0.0001(4) 0.0007(4) -0.0016(4)
C5 0.0234(6) 0.0182(6) 0.0189(5) -0.0008(5) 0.0072(5) 0.0019(5)
C6 0.0274(6) 0.0160(6) 0.0199(6) 0.0009(5) 0.0066(5) -0.0006(5)
C7 0.0198(5) 0.0223(6) 0.0141(5) -0.0005(4) 0.0028(4) -0.0037(5)
C8 0.0228(6) 0.0230(6) 0.0186(6) -0.0016(5) 0.0061(5) 0.0027(5)
C9 0.0240(6) 0.0165(6) 0.0189(5) -0.0009(5) 0.0042(5) 0.0016(5)
C10 0.0265(6) 0.0241(7) 0.0186(6) 0.0004(5) 0.0058(5) -0.0025(5)
C11 0.0175(5) 0.0129(5) 0.0161(5) 0.0014(4) 0.0043(4) -0.0020(4)
C12 0.0191(6) 0.0164(6) 0.0204(6) -0.0017(5) 0.0015(5) -0.0004(5)
C13 0.0254(6) 0.0210(6) 0.0197(6) -0.0034(5) 0.0022(5) -0.0055(5)
C14 0.0311(6) 0.0136(6) 0.0238(6) -0.0030(5) 0.0133(5) -0.0056(5)
C15 0.0240(6) 0.0149(6) 0.0352(7) 0.0010(5) 0.0118(6) 0.0017(5)
C16 0.0172(5) 0.0175(6) 0.0273(6) 0.0010(5) 0.0029(5) -0.0006(5)
C17 0.0465(9) 0.0178(6) 0.0324(7) -0.0066(5) 0.0209(7) -0.0092(6)

loop_
_atom_type_symbol
_atom_type_description
_atom_type_scat_dispersion_real
_atom_type_scat_dispersion_imag
_atom_type_scat_source
C C 0.0033 0.0016 'International Tables Vol C Tables 4.2.6.8 and 6.1.1.4'
H H 0.0000 0.0000 'International Tables Vol C Tables 4.2.6.8 and 6.1.1.4'
F F 0.0171 0.0103 'International Tables Vol C Tables 4.2.6.8 and 6.1.1.4'
O O 0.0106 0.0060 'International Tables Vol C Tables 4.2.6.8 and 6.1.1.4'

loop_
_geom_angle_atom_site_label_1
_geom_angle_atom_site_label_2
_geom_angle_atom_site_label_3
_geom_angle
_geom_angle_site_symmetry_1
_geom_angle_site_symmetry_3
_geom_angle_publ_flag
O1 C1 O2 123.32(11) . . ?
O1 C1 C2 121.33(11) . . ?
O2 C1 C2 115.33(10) . . ?
C3 C2 C1 119.05(11) . . ?
C3 C2 C11 126.15(11) . . ?
C11 C2 C1 114.79(10) . . ?
C2 C3 C4 128.96(11) . . ?
C5 C4 C3 123.01(11) . . ?
C9 C4 C3 118.36(11) . . ?
C9 C4 C5 118.46(11) . . ?
C6 C5 C4 120.56(12) . . ?
C5 C6 C7 120.09(12) . . ?
C6 C7 C10 118.32(12) . . ?
C8 C7 C6 120.27(12) . . ?
C8 C7 C10 121.35(12) . . ?
C7 C8 C9 119.50(12) . . ?
C8 C9 C4 121.10(12) . . ?
F4 C10 F5 105.19(12) . . ?
F4 C10 C7 112.78(10) . . ?
F5 C10 C7 111.24(11) . . ?
F6 C10 F4 106.45(11) . . ?
F6 C10 F5 107.45(11) . . ?
F6 C10 C7 113.23(12) . . ?
C12 C11 C2 119.49(11) . . ?
C12 C11 C16 119.29(11) . . ?
C16 C11 C2 121.20(11) . . ?
C13 C12 C11 120.23(12) . . ?
C14 C13 C12 119.70(12) . . ?
C13 C14 C17 119.08(13) . . ?
C15 C14 C13 120.69(12) . . ?
C15 C14 C17 120.23(13) . . ?
C14 C15 C16 119.45(12) . . ?
C15 C16 C11 120.64(12) . . ?
F1 C17 C14 112.25(11) . . ?
F2 C17 F1 106.26(12) . . ?
F2 C17 C14 112.72(13) . . ?
F3 C17 F1 106.28(14) . . ?
F3 C17 F2 106.49(12) . . ?
F3 C17 C14 112.35(12) . . ?

loop_
_geom_bond_atom_site_label_1
_geom_bond_atom_site_label_2
_geom_bond_distance
_geom_bond_site_symmetry_2
_geom_bond_publ_flag
F1 C17 1.3450(17) . ?
F2 C17 1.336(2) . ?
F3 C17 1.3348(19) . ?
F4 C10 1.3356(16) . ?
F5 C10 1.3385(17) . ?
F6 C10 1.3288(16) . ?
O1 C1 1.2241(15) . ?
O2 C1 1.3168(15) . ?
C2 C1 1.4902(16) . ?
C2 C3 1.3447(17) . ?
C4 C3 1.4722(16) . ?
C4 C5 1.4014(18) . ?
C4 C9 1.3979(17) . ?
C6 C5 1.3844(18) . ?
C7 C6 1.3912(18) . ?
C7 C8 1.3859(19) . ?
C7 C10 1.4975(17) . ?
C9 C8 1.3898(18) . ?
C11 C2 1.4879(16) . ?
C11 C12 1.3915(17) . ?
C11 C16 1.3956(17) . ?
C12 C13 1.3894(18) . ?
C13 C14 1.3889(19) . ?
C14 C15 1.383(2) . ?
C14 C17 1.4999(18) . ?
C16 C15 1.3868(19) . ?
